data_1542536
loop_
_publ_author_name
'Comerford, James W.'
'Hart, Sam J.'
'North, Michael'
'Whitwood, Adrian C.'

_publ_section_title
;
 Homogeneous and silica-supported zinc complexes for the synthesis of
 propylene carbonate from propane-1,2-diol and carbon dioxide
;
_journal_issue 13
_journal_name_full 'Catal. Sci. Technol.'
_journal_page_first 4824
_journal_paper_doi 10.1039/C6CY00134C
_journal_volume 6
_journal_year 2016
_chemical_formula_moiety 'C22 H16 F6 N4 O6 S2 Zn'
_chemical_formula_sum 'C22 H16 F6 N4 O6 S2 Zn'
_chemical_formula_weight 675.88
_chemical_name_systematic
;
 ?
;
_space_group_crystal_system monoclinic
_space_group_IT_number 15
_space_group_name_Hall '-C 2yc'
_space_group_name_H-M_alt 'C 1 2/c 1'
_symmetry_space_group_name_Hall '-C 2yc'
_symmetry_space_group_name_H-M 'C 1 2/c 1'
_atom_sites_solution_hydrogens geom
_atom_sites_solution_primary iterative
_audit_creation_date 2016-01-18
_audit_creation_method
;
Olex2 1.2
(compiled 2015.09.30 svn.r3233 for OlexSys, GUI svn.r5103)
;
_audit_update_record
;
2016-01-18 deposited with the CCDC.
2016-02-23 downloaded from the CCDC.
;
_cell_angle_alpha 90
_cell_angle_beta 101.5148(13)
_cell_angle_gamma 90
_cell_formula_units_Z 4
_cell_length_a 9.92044(14)
_cell_length_b 14.02733(18)
_cell_length_c 18.6185(3)
_cell_measurement_reflns_used 8909
_cell_measurement_temperature 110.05(10)
_cell_measurement_theta_max 32.0180
_cell_measurement_theta_min 3.6490
_cell_volume 2538.75(6)
_computing_cell_refinement
;
CrysAlisPro, Agilent Technologies,
Version 1.171.37.33 (release 27-03-2014 CrysAlis171 .NET)
(compiled Mar 27 2014,17:12:48)
;
_computing_data_collection
;
CrysAlisPro, Agilent Technologies,
Version 1.171.37.33 (release 27-03-2014 CrysAlis171 .NET)
(compiled Mar 27 2014,17:12:48)
;
_computing_data_reduction
;
CrysAlisPro, Agilent Technologies,
Version 1.171.37.33 (release 27-03-2014 CrysAlis171 .NET)
(compiled Mar 27 2014,17:12:48)
;
_computing_molecular_graphics 'Olex2 (Dolomanov et al., 2009)'
_computing_publication_material 'Olex2 (Dolomanov et al., 2009)'
_computing_structure_refinement 'ShelXL (Sheldrick, 2015)'
_computing_structure_solution
;
Superflip (Palatinus & Chapuis, 2007;Palatinus & van der Lee, 2008;
Palatinus et al., 2012)
;
_diffrn_ambient_environment N~2~
_diffrn_ambient_temperature 110.05(10)
_diffrn_detector 'CCD plate'
_diffrn_detector_area_resol_mean 16.1450
_diffrn_detector_type Eos
_diffrn_measured_fraction_theta_full 0.997
_diffrn_measured_fraction_theta_max 0.934
_diffrn_measurement_details
;
  1 omega  -46.00   47.00   1.0000   11.0000
omega____ theta____ kappa____ phi______ frames
    -       24.8712  -37.0000  -90.0000 93

  2 omega  -47.00   63.00   1.0000   11.0000
omega____ theta____ kappa____ phi______ frames
    -       24.8712  -19.0000    0.0000 110

  3 omega   -4.00   94.00   1.0000   11.0000
omega____ theta____ kappa____ phi______ frames
    -       24.8712   77.0000 -120.0000 98

  4 omega   35.00   99.00   1.0000   11.0000
omega____ theta____ kappa____ phi______ frames
    -       24.8712  178.0000  -90.0000 64

  5 omega    6.00   59.00   1.0000   11.0000
omega____ theta____ kappa____ phi______ frames
    -       24.8712   57.0000    0.0000 53

  6 omega    6.00   93.00   1.0000   11.0000
omega____ theta____ kappa____ phi______ frames
    -       24.8712   57.0000   60.0000 87
;
_diffrn_measurement_device 'four-circle diffractometer'
_diffrn_measurement_device_type 'SuperNova, Dual, Cu at zero, Eos'
_diffrn_measurement_method '\w scans'
_diffrn_orient_matrix_UB_11 -0.0647743000
_diffrn_orient_matrix_UB_12 -0.0206085000
_diffrn_orient_matrix_UB_13 0.0013114000
_diffrn_orient_matrix_UB_21 0.0293274000
_diffrn_orient_matrix_UB_22 -0.0230901000
_diffrn_orient_matrix_UB_23 0.0333469000
_diffrn_orient_matrix_UB_31 -0.0164052000
_diffrn_orient_matrix_UB_32 0.0399864000
_diffrn_orient_matrix_UB_33 0.0199405000
_diffrn_radiation_monochromator mirror
_diffrn_radiation_probe x-ray
_diffrn_radiation_type MoK\a
_diffrn_radiation_wavelength 0.7107
_diffrn_reflns_av_R_equivalents 0.0256
_diffrn_reflns_av_unetI/netI 0.0232
_diffrn_reflns_Laue_measured_fraction_full 0.997
_diffrn_reflns_Laue_measured_fraction_max 0.934
_diffrn_reflns_limit_h_max 14
_diffrn_reflns_limit_h_min -14
_diffrn_reflns_limit_k_max 20
_diffrn_reflns_limit_k_min -19
_diffrn_reflns_limit_l_max 27
_diffrn_reflns_limit_l_min -27
_diffrn_reflns_number 16102
_diffrn_reflns_point_group_measured_fraction_full 0.997
_diffrn_reflns_point_group_measured_fraction_max 0.934
_diffrn_reflns_theta_full 25.000
_diffrn_reflns_theta_max 32.163
_diffrn_reflns_theta_min 3.652
_diffrn_source 'SuperNova (Mo) X-ray Source'
_exptl_absorpt_coefficient_mu 1.224
_exptl_absorpt_correction_T_max 0.871
_exptl_absorpt_correction_T_min 0.780
_exptl_absorpt_correction_type analytical
_exptl_absorpt_process_details
;
CrysAlisPro, Agilent Technologies,
Version 1.171.37.33 (release 27-03-2014 CrysAlis171 .NET)
(compiled Mar 27 2014,17:12:48)
Analytical numeric absorption correction using a multifaceted crystal
            model based on expressions derived by R.C. Clark & J.S. Reid.
(Clark, R. C. & Reid, J. S. (1995). Acta Cryst. A51, 887-897)
Empirical absorption correction using spherical harmonics,
 implemented in SCALE3 ABSPACK scaling algorithm.
;
_exptl_crystal_colour colourless
_exptl_crystal_density_diffrn 1.768
_exptl_crystal_description plate
_exptl_crystal_F_000 1360
_exptl_crystal_recrystallization_method 'Re-crystallisation from solvent: '
_exptl_crystal_size_max 0.2637
_exptl_crystal_size_mid 0.2049
_exptl_crystal_size_min 0.1378
_refine_diff_density_max 0.412
_refine_diff_density_min -0.404
_refine_diff_density_rms 0.064
_refine_ls_extinction_method none
_refine_ls_goodness_of_fit_ref 1.054
_refine_ls_hydrogen_treatment constr
_refine_ls_matrix_type full
_refine_ls_number_parameters 186
_refine_ls_number_reflns 4183
_refine_ls_number_restraints 0
_refine_ls_restrained_S_all 1.054
_refine_ls_R_factor_all 0.0320
_refine_ls_R_factor_gt 0.0274
_refine_ls_shift/su_max 0.001
_refine_ls_shift/su_mean 0.000
_refine_ls_structure_factor_coef Fsqd
_refine_ls_weighting_details 'w=1/[\s^2^(Fo^2^)+(0.0276P)^2^+3.0392P] where P=(Fo^2^+2Fc^2^)/3'
_refine_ls_weighting_scheme calc
_refine_ls_wR_factor_gt 0.0665
_refine_ls_wR_factor_ref 0.0691
_reflns_Friedel_coverage 0.000
_reflns_number_gt 3763
_reflns_number_total 4183
_reflns_threshold_expression 'I > 2\s(I)'
_cod_data_source_file c6cy00134c2.cif
_cod_data_source_block compound_3
_cod_depositor_comments 'Adding full bibliography for 1542536--1542538.cif.'
_cod_database_code 1542536
_shelxl_version_number 2013-4
_chemical_oxdiff_formula 'C22 H16 F6 N4 O6 S2 Zn1'
_chemical_oxdiff_usercomment 'James's C101-B1'
_shelx_space_group_comment
;
The symmetry employed for this shelxl refinement is uniquely defined
by the following loop, which should always be used as a source of
symmetry information in preference to the above space-group names.
They are only intended as comments.
;
_reflns_odcompleteness_completeness 99.71
_reflns_odcompleteness_iscentric 1
_reflns_odcompleteness_theta 26.32
_olex2_refinement_description
;
1. Fixed Uiso
 At 1.2 times of:
  All C(H) groups
2.a Aromatic/amide H refined with riding coordinates:
 C1(H1), C2(H2), C3(H3), C4(H4), C7(H7), C8(H8), C9(H9), C10(H10)
;
_olex2_date_sample_data_collection 1409219341.36
_olex2_submission_special_instructions 'No special instructions were received'

loop_
_space_group_symop_operation_xyz
'x, y, z'
'-x, y, -z+1/2'
'x+1/2, y+1/2, z'
'-x+1/2, y+1/2, -z+1/2'
'-x, -y, -z'
'x, -y, z-1/2'
'-x+1/2, -y+1/2, -z'
'x+1/2, -y+1/2, z-1/2'

loop_
_atom_site_label
_atom_site_type_symbol
_atom_site_fract_x
_atom_site_fract_y
_atom_site_fract_z
_atom_site_U_iso_or_equiv
_atom_site_adp_type
_atom_site_occupancy
_atom_site_site_symmetry_order
_atom_site_calc_flag
_atom_site_refinement_flags_posn
_atom_site_refinement_flags_adp
_atom_site_refinement_flags_occupancy
C1 C 0.74197(15) 0.19262(10) 0.28906(8) 0.0206(3) Uani 1 1 d . . .
H1 H 0.7543 0.2038 0.2405 0.025 Uiso 1 1 calc R . .
C2 C 0.83270(15) 0.13249(10) 0.33380(9) 0.0246(3) Uani 1 1 d . . .
H2 H 0.9063 0.1030 0.3165 0.029 Uiso 1 1 calc R . .
C3 C 0.81364(15) 0.11638(10) 0.40413(9) 0.0240(3) Uani 1 1 d . . .
H3 H 0.8747 0.0758 0.4362 0.029 Uiso 1 1 calc R . .
C4 C 0.70489(15) 0.15968(9) 0.42777(8) 0.0205(3) Uani 1 1 d . . .
H4 H 0.6898 0.1488 0.4759 0.025 Uiso 1 1 calc R . .
C5 C 0.61826(13) 0.21932(9) 0.37994(7) 0.0155(2) Uani 1 1 d . . .
C6 C 0.50083(13) 0.27052(9) 0.40040(7) 0.0151(2) Uani 1 1 d . . .
C7 C 0.47140(15) 0.26593(10) 0.47008(7) 0.0201(3) Uani 1 1 d . . .
H7 H 0.5232 0.2253 0.5062 0.024 Uiso 1 1 calc R . .
C8 C 0.36606(16) 0.32097(11) 0.48647(8) 0.0234(3) Uani 1 1 d . . .
H8 H 0.3469 0.3205 0.5345 0.028 Uiso 1 1 calc R . .
C9 C 0.28916(15) 0.37647(11) 0.43231(8) 0.0228(3) Uani 1 1 d . . .
H9 H 0.2153 0.4142 0.4421 0.027 Uiso 1 1 calc R . .
C10 C 0.32147(14) 0.37622(10) 0.36341(8) 0.0191(2) Uani 1 1 d . . .
H10 H 0.2674 0.4135 0.3258 0.023 Uiso 1 1 calc R . .
C11 C 0.11600(16) 0.47455(12) 0.13567(9) 0.0273(3) Uani 1 1 d . . .
F1 F 0.08894(12) 0.38175(9) 0.13313(8) 0.0528(3) Uani 1 1 d . . .
F2 F 0.04357(11) 0.51265(9) 0.07498(6) 0.0458(3) Uani 1 1 d . . .
F3 F 0.07058(11) 0.51191(10) 0.19135(6) 0.0442(3) Uani 1 1 d . . .
N1 N 0.63782(11) 0.23544(8) 0.31168(6) 0.0157(2) Uani 1 1 d . . .
N2 N 0.42621(11) 0.32529(8) 0.34784(6) 0.0148(2) Uani 1 1 d . . .
O1 O 0.35807(10) 0.44924(7) 0.21115(5) 0.01921(19) Uani 1 1 d . . .
O2 O 0.32846(12) 0.45167(8) 0.07814(6) 0.0269(2) Uani 1 1 d . . .
O3 O 0.30994(12) 0.59783(7) 0.14562(6) 0.0250(2) Uani 1 1 d . . .
S1 S 0.29877(3) 0.49619(2) 0.14259(2) 0.01517(7) Uani 1 1 d . . .
Zn1 Zn 0.5000 0.33290(2) 0.2500 0.01282(6) Uani 1 2 d S T P

loop_
_atom_site_aniso_label
_atom_site_aniso_U_11
_atom_site_aniso_U_22
_atom_site_aniso_U_33
_atom_site_aniso_U_23
_atom_site_aniso_U_13
_atom_site_aniso_U_12
C1 0.0221(6) 0.0206(6) 0.0187(6) -0.0029(5) 0.0032(5) 0.0046(5)
C2 0.0230(7) 0.0199(6) 0.0285(7) -0.0048(5) -0.0004(5) 0.0059(5)
C3 0.0237(7) 0.0152(6) 0.0276(7) -0.0004(5) -0.0078(5) 0.0020(5)
C4 0.0244(7) 0.0173(6) 0.0165(6) 0.0025(5) -0.0040(5) -0.0022(5)
C5 0.0179(6) 0.0139(5) 0.0133(5) 0.0006(4) -0.0002(4) -0.0027(4)
C6 0.0184(6) 0.0152(5) 0.0110(5) -0.0006(4) 0.0016(4) -0.0052(4)
C7 0.0253(7) 0.0220(6) 0.0128(5) 0.0011(5) 0.0035(5) -0.0085(5)
C8 0.0300(7) 0.0271(7) 0.0158(6) -0.0051(5) 0.0109(5) -0.0120(6)
C9 0.0243(7) 0.0244(7) 0.0227(7) -0.0047(5) 0.0121(5) -0.0041(5)
C10 0.0194(6) 0.0202(6) 0.0189(6) -0.0007(5) 0.0066(5) -0.0010(5)
C11 0.0196(7) 0.0329(8) 0.0270(7) -0.0020(6) -0.0008(5) 0.0028(6)
F1 0.0326(6) 0.0388(6) 0.0809(10) -0.0024(6) -0.0030(6) -0.0151(5)
F2 0.0303(5) 0.0664(8) 0.0328(6) -0.0008(5) -0.0124(4) 0.0194(5)
F3 0.0247(5) 0.0737(8) 0.0377(6) -0.0062(6) 0.0149(4) 0.0014(5)
N1 0.0179(5) 0.0151(5) 0.0137(5) -0.0009(4) 0.0024(4) 0.0011(4)
N2 0.0166(5) 0.0155(5) 0.0124(5) -0.0004(4) 0.0032(4) -0.0022(4)
O1 0.0209(5) 0.0224(5) 0.0132(4) 0.0019(3) 0.0007(3) 0.0059(4)
O2 0.0351(6) 0.0316(6) 0.0139(5) -0.0036(4) 0.0044(4) 0.0136(5)
O3 0.0362(6) 0.0174(5) 0.0238(5) 0.0025(4) 0.0115(4) 0.0006(4)
S1 0.01791(15) 0.01669(14) 0.01080(14) -0.00007(10) 0.00262(10) 0.00358(10)
Zn1 0.01476(10) 0.01482(10) 0.00887(9) 0.000 0.00233(7) 0.000

loop_
_atom_type_symbol
_atom_type_description
_atom_type_scat_dispersion_real
_atom_type_scat_dispersion_imag
_atom_type_scat_source
C C 0.0033 0.0016 'International Tables Vol C Tables 4.2.6.8 and 6.1.1.4'
H H 0.0000 0.0000 'International Tables Vol C Tables 4.2.6.8 and 6.1.1.4'
F F 0.0171 0.0103 'International Tables Vol C Tables 4.2.6.8 and 6.1.1.4'
N N 0.0061 0.0033 'International Tables Vol C Tables 4.2.6.8 and 6.1.1.4'
O O 0.0106 0.0060 'International Tables Vol C Tables 4.2.6.8 and 6.1.1.4'
S S 0.1246 0.1234 'International Tables Vol C Tables 4.2.6.8 and 6.1.1.4'
Zn Zn 0.2839 1.4301 'International Tables Vol C Tables 4.2.6.8 and 6.1.1.4'

loop_
_exptl_crystal_face_index_h
_exptl_crystal_face_index_k
_exptl_crystal_face_index_l
_exptl_crystal_face_perp_dist
_exptl_oxdiff_crystal_face_indexfrac_h
_exptl_oxdiff_crystal_face_indexfrac_k
_exptl_oxdiff_crystal_face_indexfrac_l
_exptl_oxdiff_crystal_face_x
_exptl_oxdiff_crystal_face_y
_exptl_oxdiff_crystal_face_z
0 0 1 0.0418 0.0003 0.0006 1.0001 0.0013 0.0333 0.0200
2 -5 -1 0.1379 2.0006 -4.9989 -0.9996 -0.0279 0.1408 -0.2526
-2 5 1 0.1379 -2.0006 4.9989 0.9996 0.0279 -0.1408 0.2526
0 -1 -5 0.1043 -0.0017 -1.0027 -5.0006 0.0142 -0.1437 -0.1398
-1 2 -5 0.1033 -1.0022 1.9963 -5.0009 0.0172 -0.2423 -0.0035
-5 -5 2 0.1106 -5.0009 -4.9971 2.0002 0.4295 0.0354 -0.0779
5 5 -2 0.0943 5.0009 4.9971 -2.0002 -0.4295 -0.0354 0.0779
-3 3 5 0.0960 -2.9995 3.0020 5.0002 0.1390 0.0095 0.2690
3 -3 -5 0.0960 2.9995 -3.0020 -5.0002 -0.1390 -0.0095 -0.2690
1 1 -5 0.0913 0.9986 0.9966 -5.0007 -0.0918 -0.1605 -0.0762
0 5 -1 0.1426 -0.0006 4.9977 -1.0005 -0.1043 -0.1488 0.1799
1 -1 -5 0.0945 0.9987 -1.0027 -5.0005 -0.0506 -0.1143 -0.1562
-1 -3 5 0.1051 -0.9985 -2.9959 5.0008 0.1330 0.2067 -0.0037
1 -1 5 0.0503 1.0022 -0.9966 5.0008 -0.0378 0.2192 0.0434
-2 5 -4 0.1253 -2.0024 4.9959 -4.0011 0.0215 -0.3075 0.1528
0 0 -1 0.0960 -0.0003 -0.0006 -1.0001 -0.0013 -0.0333 -0.0200
-5 5 -1 0.1082 -5.0024 4.9977 -1.0009 0.2197 -0.2955 0.2619
-3 0 -5 0.1157 -3.0028 -0.0030 -5.0009 0.1880 -0.2548 -0.0506
-1 -2 -5 0.1123 -1.0020 -2.0023 -5.0006 0.0996 -0.1499 -0.1633
5 -5 2 0.0810 5.0028 -4.9971 2.0011 -0.2184 0.3288 -0.2420

loop_
_geom_angle_atom_site_label_1
_geom_angle_atom_site_label_2
_geom_angle_atom_site_label_3
_geom_angle
_geom_angle_site_symmetry_1
_geom_angle_site_symmetry_3
C2 C1 H1 118.8 . .
N1 C1 H1 118.8 . .
N1 C1 C2 122.40(13) . .
C1 C2 H2 120.8 . .
C3 C2 C1 118.40(13) . .
C3 C2 H2 120.8 . .
C2 C3 H3 120.2 . .
C2 C3 C4 119.57(13) . .
C4 C3 H3 120.2 . .
C3 C4 H4 120.6 . .
C3 C4 C5 118.85(13) . .
C5 C4 H4 120.6 . .
C4 C5 C6 123.04(12) . .
N1 C5 C4 121.40(13) . .
N1 C5 C6 115.55(11) . .
C7 C6 C5 122.75(12) . .
N2 C6 C5 115.92(11) . .
N2 C6 C7 121.29(12) . .
C6 C7 H7 120.3 . .
C8 C7 C6 119.36(13) . .
C8 C7 H7 120.3 . .
C7 C8 H8 120.4 . .
C9 C8 C7 119.14(13) . .
C9 C8 H8 120.4 . .
C8 C9 H9 120.6 . .
C8 C9 C10 118.72(13) . .
C10 C9 H9 120.6 . .
C9 C10 H10 118.8 . .
N2 C10 C9 122.37(13) . .
N2 C10 H10 118.8 . .
F1 C11 S1 110.97(11) . .
F2 C11 F1 107.08(14) . .
F2 C11 S1 110.90(12) . .
F3 C11 F1 108.62(15) . .
F3 C11 F2 107.34(13) . .
F3 C11 S1 111.75(11) . .
C1 N1 C5 119.37(12) . .
C1 N1 Zn1 125.44(9) . .
C5 N1 Zn1 115.15(9) . .
C6 N2 Zn1 115.11(9) . .
C10 N2 C6 119.06(11) . .
C10 N2 Zn1 125.53(9) . .
S1 O1 Zn1 138.75(6) . .
O1 S1 C11 102.12(7) . .
O2 S1 C11 103.68(7) . .
O2 S1 O1 115.02(6) . .
O3 S1 C11 103.75(7) . .
O3 S1 O1 113.75(6) . .
O3 S1 O2 116.09(7) . .
N1 Zn1 N1 98.99(6) 2_655 .
N1 Zn1 O1 166.51(4) 2_655 2_655
N1 Zn1 O1 166.51(4) . .
N1 Zn1 O1 89.94(4) 2_655 .
N1 Zn1 O1 89.94(4) . 2_655
N2 Zn1 N1 78.13(4) 2_655 2_655
N2 Zn1 N1 98.02(4) . 2_655
N2 Zn1 N1 98.02(4) 2_655 .
N2 Zn1 N1 78.13(4) . .
N2 Zn1 N2 174.16(6) 2_655 .
N2 Zn1 O1 90.69(4) . .
N2 Zn1 O1 90.69(4) 2_655 2_655
N2 Zn1 O1 93.68(4) 2_655 .
N2 Zn1 O1 93.68(4) . 2_655
O1 Zn1 O1 83.20(5) . 2_655

loop_
_geom_bond_atom_site_label_1
_geom_bond_atom_site_label_2
_geom_bond_distance
_geom_bond_site_symmetry_2
C1 H1 0.9500 .
C1 C2 1.384(2) .
C1 N1 1.3340(17) .
C2 H2 0.9500 .
C2 C3 1.378(2) .
C3 H3 0.9500 .
C3 C4 1.384(2) .
C4 H4 0.9500 .
C4 C5 1.3878(18) .
C5 C6 1.4816(18) .
C5 N1 1.3425(16) .
C6 C7 1.3871(17) .
C6 N2 1.3440(16) .
C7 H7 0.9500 .
C7 C8 1.381(2) .
C8 H8 0.9500 .
C8 C9 1.378(2) .
C9 H9 0.9500 .
C9 C10 1.3830(19) .
C10 H10 0.9500 .
C10 N2 1.3395(17) .
C11 F1 1.328(2) .
C11 F2 1.3246(18) .
C11 F3 1.3186(19) .
C11 S1 1.8174(16) .
N1 Zn1 2.1048(11) .
N2 Zn1 2.0972(11) .
O1 S1 1.4523(10) .
O1 Zn1 2.1823(9) .
O2 S1 1.4345(10) .
O3 S1 1.4304(11) .
Zn1 N1 2.1047(11) 2_655
Zn1 N2 2.0972(11) 2_655
Zn1 O1 2.1823(10) 2_655

loop_
_geom_torsion_atom_site_label_1
_geom_torsion_atom_site_label_2
_geom_torsion_atom_site_label_3
_geom_torsion_atom_site_label_4
_geom_torsion
C1 C2 C3 C4 0.5(2)
C2 C1 N1 C5 -0.8(2)
C2 C1 N1 Zn1 176.95(11)
C2 C3 C4 C5 -0.7(2)
C3 C4 C5 C6 -178.72(12)
C3 C4 C5 N1 0.1(2)
C4 C5 C6 C7 2.7(2)
C4 C5 C6 N2 -179.72(12)
C4 C5 N1 C1 0.59(19)
C4 C5 N1 Zn1 -177.38(10)
C5 C6 C7 C8 175.45(12)
C5 C6 N2 C10 -177.67(11)
C5 C6 N2 Zn1 -3.61(14)
C6 C5 N1 C1 179.53(12)
C6 C5 N1 Zn1 1.56(14)
C6 C7 C8 C9 2.5(2)
C7 C6 N2 C10 -0.03(18)
C7 C6 N2 Zn1 174.03(10)
C7 C8 C9 C10 -0.9(2)
C8 C9 C10 N2 -1.2(2)
C9 C10 N2 C6 1.7(2)
C9 C10 N2 Zn1 -171.73(10)
F1 C11 S1 O1 -60.84(13)
F1 C11 S1 O2 58.99(13)
F1 C11 S1 O3 -179.31(12)
F2 C11 S1 O1 -179.73(11)
F2 C11 S1 O2 -59.89(13)
F2 C11 S1 O3 61.81(13)
F3 C11 S1 O1 60.55(13)
F3 C11 S1 O2 -179.61(12)
F3 C11 S1 O3 -57.91(13)
N1 C1 C2 C3 0.3(2)
N1 C5 C6 C7 -176.23(12)
N1 C5 C6 N2 1.37(16)
N2 C6 C7 C8 -2.03(19)
Zn1 O1 S1 C11 118.67(10)
Zn1 O1 S1 O2 7.12(13)
Zn1 O1 S1 O3 -130.23(9)
